data_1559213
loop_
_publ_author_name
'Trybu\/la, Danuta'
'Marsza\/lek-Harych, Aleksandra'
'Gazi\'nska, Ma\/lgorzata'
'Berski, S\/lawomir'
'J\;edrzkiewicz, Dawid'
'Ejfler, Jolanta'

_publ_section_title
;
 N-Activated 1,3-Benzoxazine Monomer as a Key Agent in Polybenzoxazine
 Synthesis
;
_journal_name_full Macromolecules
_journal_paper_doi 10.1021/acs.macromol.0c02036
_journal_year 2020
_chemical_formula_moiety '2(C23 H38 N O), 2(C6 H6), 2(Cl), H2 O'
_chemical_formula_sum 'C58 H90 Cl2 N2 O3'
_chemical_formula_weight 934.21
_space_group_crystal_system triclinic
_space_group_IT_number 2
_space_group_name_Hall '-P 1'
_space_group_name_H-M_alt 'P -1'
_atom_sites_solution_hydrogens mixed
_audit_creation_method SHELXL-2017/1
_cell_angle_alpha 97.16(3)
_cell_angle_beta 95.32(3)
_cell_angle_gamma 99.12(3)
_cell_formula_units_Z 1
_cell_length_a 5.923(2)
_cell_length_b 14.601(5)
_cell_length_c 15.874(6)
_cell_measurement_reflns_used 778
_cell_measurement_temperature 100(2)
_cell_measurement_theta_max 21.0080
_cell_measurement_theta_min 2.9580
_cell_volume 1336.0(8)
_computing_cell_refinement
;
CrysAlisPro, Agilent Technologies,
Version 1.171.37.31 (release 14-01-2014 CrysAlis171 .NET)
(compiled Jan 14 2014,18:38:05)
;
_computing_data_collection
;
CrysAlisPro, Agilent Technologies,
Version 1.171.37.31 (release 14-01-2014 CrysAlis171 .NET)
(compiled Jan 14 2014,18:38:05)
;
_computing_data_reduction
;
CrysAlisPro, Agilent Technologies,
Version 1.171.37.31 (release 14-01-2014 CrysAlis171 .NET)
(compiled Jan 14 2014,18:38:05)
;
_computing_structure_refinement 'SHELXL-2017/1 (Sheldrick, 2017)'
_computing_structure_solution 'SHELXT 2014/5 (Sheldrick, 2014)'
_diffrn_ambient_temperature 100(2)
_diffrn_detector_area_resol_mean 8.3359
_diffrn_measured_fraction_theta_full 0.951
_diffrn_measured_fraction_theta_max 0.951
_diffrn_measurement_device_type 'Xcalibur, Sapphire2, large Be window'
_diffrn_measurement_method '\w scans'
_diffrn_radiation_type MoK\a
_diffrn_radiation_wavelength 0.71073
_diffrn_reflns_av_R_equivalents 0.1617
_diffrn_reflns_av_unetI/netI 0.2940
_diffrn_reflns_Laue_measured_fraction_full 0.951
_diffrn_reflns_Laue_measured_fraction_max 0.951
_diffrn_reflns_limit_h_max 7
_diffrn_reflns_limit_h_min -6
_diffrn_reflns_limit_k_max 17
_diffrn_reflns_limit_k_min -17
_diffrn_reflns_limit_l_max 19
_diffrn_reflns_limit_l_min -19
_diffrn_reflns_number 9235
_diffrn_reflns_point_group_measured_fraction_full 0.951
_diffrn_reflns_point_group_measured_fraction_max 0.951
_diffrn_reflns_theta_full 25.499
_diffrn_reflns_theta_max 25.499
_diffrn_reflns_theta_min 2.855
_diffrn_source 'Enhance (Mo) X-ray Source'
_exptl_absorpt_coefficient_mu 0.166
_exptl_absorpt_correction_T_max 1.00000
_exptl_absorpt_correction_T_min 0.64524
_exptl_absorpt_correction_type multi-scan
_exptl_absorpt_process_details
;
CrysAlisPro, Agilent Technologies,
Version 1.171.37.31 (release 14-01-2014 CrysAlis171 .NET)
(compiled Jan 14 2014,18:38:05)
Empirical absorption correction using spherical harmonics,
 implemented in SCALE3 ABSPACK scaling algorithm.
;
_exptl_crystal_colour colourless
_exptl_crystal_density_diffrn 1.161
_exptl_crystal_description needle
_exptl_crystal_F_000 510
_exptl_crystal_size_max 0.600
_exptl_crystal_size_mid 0.080
_exptl_crystal_size_min 0.040
_refine_diff_density_max 0.428
_refine_diff_density_min -0.340
_refine_diff_density_rms 0.071
_refine_ls_extinction_method none
_refine_ls_goodness_of_fit_ref 0.962
_refine_ls_hydrogen_treatment constr
_refine_ls_matrix_type full
_refine_ls_number_parameters 342
_refine_ls_number_reflns 4714
_refine_ls_number_restraints 138
_refine_ls_restrained_S_all 0.954
_refine_ls_R_factor_all 0.2463
_refine_ls_R_factor_gt 0.0956
_refine_ls_shift/su_max 0.001
_refine_ls_shift/su_mean 0.000
_refine_ls_structure_factor_coef Fsqd
_refine_ls_weighting_details 'w=1/[\s^2^(Fo^2^)+(0.0353P)^2^] where P=(Fo^2^+2Fc^2^)/3'
_refine_ls_weighting_scheme calc
_refine_ls_wR_factor_gt 0.1620
_refine_ls_wR_factor_ref 0.2373
_reflns_Friedel_coverage 0.000
_reflns_number_gt 1682
_reflns_number_total 4714
_reflns_threshold_expression 'I > 2\s(I)'
_cod_data_source_file ma0c02036_si_002.cif
_cod_data_source_block Bx_Cy2
_cod_database_code 1559213
_shelx_shelxl_version_number 2017/1
_shelx_space_group_comment
;
The symmetry employed for this shelxl refinement is uniquely defined
by the following loop, which should always be used as a source of
symmetry information in preference to the above space-group names.
They are only intended as comments.
;
_shelx_estimated_absorpt_t_min 0.907
_shelx_estimated_absorpt_t_max 0.993

loop_
_space_group_symop_operation_xyz
'x, y, z'
'-x, -y, -z'

loop_
_atom_site_label
_atom_site_type_symbol
_atom_site_fract_x
_atom_site_fract_y
_atom_site_fract_z
_atom_site_U_iso_or_equiv
_atom_site_adp_type
_atom_site_occupancy
_atom_site_site_symmetry_order
_atom_site_calc_flag
_atom_site_refinement_flags_posn
_atom_site_refinement_flags_adp
_atom_site_refinement_flags_occupancy
_atom_site_disorder_assembly
_atom_site_disorder_group
C1 C 0.2098(11) 0.6802(4) 0.3074(4) 0.0254(16) Uani 1 1 d . U . . .
C2 C 0.2948(10) 0.6651(4) 0.2305(4) 0.0259(16) Uani 1 1 d . U . . .
C3 C 0.4297(10) 0.7420(4) 0.2058(4) 0.0242(15) Uani 1 1 d . U . . .
H3 H 0.494751 0.733249 0.153481 0.029 Uiso 1 1 calc R U . . .
C4 C 0.4750(12) 0.8312(5) 0.2534(4) 0.0337(17) Uani 1 1 d . U . . .
C5 C 0.3875(10) 0.8417(4) 0.3312(4) 0.0273(16) Uani 1 1 d . U . . .
H5 H 0.420662 0.900878 0.366332 0.033 Uiso 1 1 calc R U . . .
C6 C 0.2520(11) 0.7671(4) 0.3587(4) 0.0269(16) Uani 1 1 d . U . . .
C7 C 0.2625(11) 0.5667(5) 0.1773(4) 0.0272(16) Uani 1 1 d . U . . .
C8 C 0.0058(11) 0.5280(5) 0.1512(4) 0.0363(19) Uani 1 1 d . U . . .
H8A H -0.011764 0.466300 0.116587 0.055 Uiso 1 1 calc R U . . .
H8B H -0.062591 0.570856 0.117786 0.055 Uiso 1 1 calc R U . . .
H8C H -0.072247 0.522113 0.202566 0.055 Uiso 1 1 calc R U . . .
C9 C 0.3756(11) 0.5029(4) 0.2303(4) 0.0362(18) Uani 1 1 d . U . . .
H9A H 0.541082 0.527081 0.242534 0.054 Uiso 1 1 calc R U . . .
H9B H 0.351428 0.439593 0.198368 0.054 Uiso 1 1 calc R U . . .
H9C H 0.307348 0.501062 0.284092 0.054 Uiso 1 1 calc R U . . .
C10 C 0.3793(12) 0.5691(5) 0.0947(4) 0.0382(19) Uani 1 1 d . U . . .
H10A H 0.309906 0.609784 0.059038 0.057 Uiso 1 1 calc R U . . .
H10B H 0.358282 0.505609 0.063376 0.057 Uiso 1 1 calc R U . . .
H10C H 0.544093 0.593575 0.109227 0.057 Uiso 1 1 calc R U . . .
C11 C 0.6305(11) 0.9131(5) 0.2240(4) 0.0322(17) Uani 1 1 d . U . . .
C12 C 0.662(6) 0.999(2) 0.2827(17) 0.039(6) Uani 0.46(5) 1 d D U P A 1
H12A H 0.511502 1.016704 0.290862 0.058 Uiso 0.46(5) 1 calc R U P A 1
H12B H 0.756891 1.049032 0.259375 0.058 Uiso 0.46(5) 1 calc R U P A 1
H12C H 0.738341 0.990175 0.337766 0.058 Uiso 0.46(5) 1 calc R U P A 1
C13 C 0.537(6) 0.927(3) 0.135(2) 0.039(6) Uani 0.46(5) 1 d D U P A 1
H13A H 0.545270 0.871758 0.094240 0.059 Uiso 0.46(5) 1 calc R U P A 1
H13B H 0.629605 0.982417 0.118325 0.059 Uiso 0.46(5) 1 calc R U P A 1
H13C H 0.376849 0.936217 0.134801 0.059 Uiso 0.46(5) 1 calc R U P A 1
C14 C 0.882(4) 0.880(2) 0.216(2) 0.042(5) Uani 0.46(5) 1 d D U P A 1
H14A H 0.954741 0.874653 0.272598 0.062 Uiso 0.46(5) 1 calc R U P A 1
H14B H 0.981866 0.925813 0.189713 0.062 Uiso 0.46(5) 1 calc R U P A 1
H14C H 0.859763 0.818495 0.179724 0.062 Uiso 0.46(5) 1 calc R U P A 1
C12A C 0.595(5) 1.0118(15) 0.2712(14) 0.032(4) Uani 0.54(5) 1 d D U P A 2
H12D H 0.433013 1.018171 0.260936 0.047 Uiso 0.54(5) 1 calc R U P A 2
H12E H 0.691187 1.062220 0.248932 0.047 Uiso 0.54(5) 1 calc R U P A 2
H12F H 0.639399 1.015625 0.332722 0.047 Uiso 0.54(5) 1 calc R U P A 2
C13A C 0.569(5) 0.912(2) 0.1261(17) 0.036(5) Uani 0.54(5) 1 d D U P A 2
H13D H 0.605343 0.855156 0.094785 0.054 Uiso 0.54(5) 1 calc R U P A 2
H13E H 0.658011 0.967264 0.108088 0.054 Uiso 0.54(5) 1 calc R U P A 2
H13F H 0.404033 0.913349 0.114041 0.054 Uiso 0.54(5) 1 calc R U P A 2
C14A C 0.872(3) 0.9063(19) 0.2447(18) 0.033(5) Uani 0.54(5) 1 d D U P A 2
H14D H 0.907220 0.910144 0.306719 0.050 Uiso 0.54(5) 1 calc R U P A 2
H14E H 0.970049 0.957885 0.224528 0.050 Uiso 0.54(5) 1 calc R U P A 2
H14F H 0.902015 0.846374 0.216696 0.050 Uiso 0.54(5) 1 calc R U P A 2
C15 C 0.1738(11) 0.7807(4) 0.4472(4) 0.0315(17) Uani 1 1 d . U . . .
H15A H 0.308349 0.787094 0.490739 0.038 Uiso 1 1 calc R U . . .
H15B H 0.109726 0.839474 0.454866 0.038 Uiso 1 1 calc R U . . .
C16 C 0.0587(11) 0.6100(4) 0.4204(4) 0.0230(15) Uani 1 1 d . U . . .
H16A H 0.213684 0.604402 0.446166 0.028 Uiso 1 1 calc R U . . .
H16B H -0.051909 0.556462 0.432845 0.028 Uiso 1 1 calc R U . . .
C17 C -0.2303(10) 0.7118(5) 0.4163(4) 0.0302(17) Uani 1 1 d . U . . .
H17A H -0.221260 0.706729 0.354572 0.045 Uiso 1 1 calc R U . . .
H17B H -0.265357 0.773435 0.437152 0.045 Uiso 1 1 calc R U . . .
H17C H -0.352062 0.662742 0.427845 0.045 Uiso 1 1 calc R U . . .
C18 C -0.0264(11) 0.6921(4) 0.5563(4) 0.0245(15) Uani 1 1 d . U . . .
H18 H -0.138316 0.633598 0.558198 0.029 Uiso 1 1 calc R U . . .
C19 C -0.1214(11) 0.7731(5) 0.6021(4) 0.0336(17) Uani 1 1 d . U . . .
H19A H -0.264476 0.782049 0.569080 0.040 Uiso 1 1 calc R U . . .
H19B H -0.007829 0.831715 0.607581 0.040 Uiso 1 1 calc R U . . .
C20 C -0.1711(12) 0.7504(5) 0.6905(4) 0.0394(19) Uani 1 1 d . U . . .
H20A H -0.291047 0.693639 0.683987 0.047 Uiso 1 1 calc R U . . .
H20B H -0.232192 0.802842 0.720969 0.047 Uiso 1 1 calc R U . . .
C21 C 0.0424(12) 0.7338(5) 0.7438(4) 0.0357(18) Uani 1 1 d . U . . .
H21A H 0.155630 0.792759 0.757239 0.043 Uiso 1 1 calc R U . . .
H21B H -0.000046 0.713588 0.798353 0.043 Uiso 1 1 calc R U . . .
C22 C 0.1478(11) 0.6590(4) 0.6943(4) 0.0299(17) Uani 1 1 d . U . . .
H22A H 0.040397 0.598579 0.687224 0.036 Uiso 1 1 calc R U . . .
H22B H 0.291999 0.651451 0.727512 0.036 Uiso 1 1 calc R U . . .
C23 C 0.2002(11) 0.6827(5) 0.6067(4) 0.0288(16) Uani 1 1 d . U . . .
H23A H 0.269051 0.632466 0.576317 0.035 Uiso 1 1 calc R U . . .
H23B H 0.310778 0.742191 0.612822 0.035 Uiso 1 1 calc R U . . .
C24 C 0.3670(13) 0.1758(6) 0.1023(4) 0.048(2) Uani 1 1 d . U . . .
H24 H 0.493362 0.159931 0.135474 0.058 Uiso 1 1 calc R U . . .
C25 C 0.3881(13) 0.2607(6) 0.0726(5) 0.051(2) Uani 1 1 d . U . . .
H25 H 0.527527 0.304420 0.086462 0.061 Uiso 1 1 calc R U . . .
C26 C 0.2078(13) 0.2821(5) 0.0228(5) 0.044(2) Uani 1 1 d . U . . .
H26 H 0.222884 0.340212 0.000973 0.052 Uiso 1 1 calc R U . . .
C27 C 0.0040(13) 0.2192(5) 0.0046(4) 0.042(2) Uani 1 1 d . U . . .
H27 H -0.121346 0.233995 -0.029866 0.051 Uiso 1 1 calc R U . . .
C28 C -0.0184(13) 0.1356(5) 0.0358(4) 0.0392(19) Uani 1 1 d . U . . .
H28 H -0.160037 0.093067 0.023734 0.047 Uiso 1 1 calc R U . . .
C29 C 0.1607(13) 0.1130(5) 0.0840(4) 0.0397(19) Uani 1 1 d . U . . .
H29 H 0.145016 0.054546 0.105116 0.048 Uiso 1 1 calc R U . . .
N1 N -0.0052(8) 0.7004(3) 0.4608(3) 0.0220(12) Uani 1 1 d . U . . .
O1 O 0.0583(7) 0.6057(3) 0.3324(3) 0.0261(11) Uani 1 1 d . U . . .
Cl1 Cl 0.500000 0.500000 0.500000 0.0363(7) Uani 1 2 d S . P . .
Cl1A Cl 0.8660(8) 0.9781(3) 0.5031(3) 0.0675(15) Uani 0.5 1 d . . P B -1
O1W O 0.3960(19) 1.0700(6) 0.4660(6) 0.059(3) Uani 0.5 1 d . U P C -1
H1WA H 0.284019 1.033109 0.482770 0.089 Uiso 0.5 1 d R U P C -1
H1WB H 0.501139 1.038059 0.450780 0.089 Uiso 0.5 1 d R U P C -1

loop_
_atom_site_aniso_label
_atom_site_aniso_U_11
_atom_site_aniso_U_22
_atom_site_aniso_U_33
_atom_site_aniso_U_23
_atom_site_aniso_U_13
_atom_site_aniso_U_12
C1 0.023(4) 0.024(4) 0.031(4) 0.013(3) 0.005(3) 0.000(3)
C2 0.018(4) 0.026(3) 0.031(4) 0.005(3) 0.002(3) -0.004(3)
C3 0.019(4) 0.034(4) 0.022(4) 0.012(3) 0.001(3) 0.006(3)
C4 0.031(4) 0.030(4) 0.038(4) 0.011(3) 0.001(3) -0.004(3)
C5 0.021(4) 0.021(4) 0.036(4) 0.005(3) -0.001(3) -0.005(3)
C6 0.022(4) 0.024(4) 0.033(4) 0.007(3) 0.001(3) -0.003(3)
C7 0.023(4) 0.032(4) 0.026(4) 0.004(3) 0.004(3) 0.004(3)
C8 0.032(4) 0.036(4) 0.034(4) -0.001(3) 0.002(3) -0.009(4)
C9 0.037(4) 0.029(4) 0.044(5) 0.006(3) 0.008(4) 0.006(4)
C10 0.045(5) 0.035(4) 0.034(4) 0.004(3) 0.014(4) 0.000(4)
C11 0.024(4) 0.035(4) 0.035(4) 0.018(3) -0.009(3) -0.006(3)
C12 0.036(10) 0.032(7) 0.044(8) 0.014(6) -0.006(7) -0.003(7)
C13 0.044(10) 0.042(11) 0.032(7) 0.013(7) 0.004(7) 0.000(8)
C14 0.036(6) 0.046(10) 0.042(10) 0.016(8) 0.007(7) -0.004(6)
C12A 0.033(9) 0.032(6) 0.029(7) 0.019(5) 0.001(7) -0.006(6)
C13A 0.040(9) 0.034(9) 0.034(6) 0.012(6) 0.006(6) -0.002(7)
C14A 0.029(5) 0.037(9) 0.032(8) 0.014(7) 0.009(6) -0.007(5)
C15 0.029(4) 0.025(4) 0.035(4) 0.010(3) -0.002(3) -0.011(3)
C16 0.023(4) 0.017(3) 0.029(4) 0.006(3) 0.002(3) 0.001(3)
C17 0.016(3) 0.037(4) 0.035(4) 0.003(3) -0.001(3) 0.000(3)
C18 0.027(4) 0.020(4) 0.025(3) 0.004(3) 0.002(3) 0.001(3)
C19 0.034(4) 0.033(4) 0.033(4) 0.002(3) -0.004(3) 0.011(3)
C20 0.040(5) 0.049(5) 0.033(4) 0.005(4) 0.013(3) 0.017(4)
C21 0.043(5) 0.030(4) 0.031(4) 0.007(3) 0.001(3) -0.003(4)
C22 0.032(4) 0.026(4) 0.029(4) 0.010(3) -0.002(3) -0.004(3)
C23 0.033(4) 0.024(4) 0.032(4) 0.009(3) 0.006(3) 0.007(3)
C24 0.046(5) 0.070(6) 0.031(5) 0.007(4) 0.009(4) 0.012(4)
C25 0.038(5) 0.054(5) 0.048(6) -0.008(4) 0.008(4) -0.017(4)
C26 0.059(5) 0.030(4) 0.042(5) 0.006(4) 0.017(4) -0.002(4)
C27 0.043(5) 0.046(5) 0.040(5) 0.018(4) 0.002(4) 0.007(4)
C28 0.039(4) 0.038(4) 0.038(5) 0.009(4) 0.013(3) -0.008(4)
C29 0.056(5) 0.034(4) 0.032(4) 0.010(4) 0.005(4) 0.011(4)
N1 0.018(3) 0.018(3) 0.030(3) 0.006(2) 0.002(2) 0.001(2)
O1 0.032(3) 0.022(3) 0.024(3) 0.005(2) 0.006(2) 0.000(2)
Cl1 0.0299(15) 0.0250(14) 0.0532(18) 0.0098(13) 0.0031(13) 0.0003(12)
Cl1A 0.117(4) 0.033(3) 0.048(3) -0.006(2) -0.022(3) 0.028(3)
O1W 0.075(7) 0.034(6) 0.062(6) -0.010(5) -0.026(5) 0.024(5)

loop_
_atom_type_symbol
_atom_type_description
_atom_type_scat_dispersion_real
_atom_type_scat_dispersion_imag
_atom_type_scat_source
C C 0.0033 0.0016 'International Tables Vol C Tables 4.2.6.8 and 6.1.1.4'
H H 0.0000 0.0000 'International Tables Vol C Tables 4.2.6.8 and 6.1.1.4'
Cl Cl 0.1484 0.1585 'International Tables Vol C Tables 4.2.6.8 and 6.1.1.4'
N N 0.0061 0.0033 'International Tables Vol C Tables 4.2.6.8 and 6.1.1.4'
O O 0.0106 0.0060 'International Tables Vol C Tables 4.2.6.8 and 6.1.1.4'

loop_
_geom_angle_atom_site_label_1
_geom_angle_atom_site_label_2
_geom_angle_atom_site_label_3
_geom_angle
_geom_angle_site_symmetry_1
_geom_angle_site_symmetry_3
_geom_angle_publ_flag
C2 C1 C6 122.8(6) . . ?
C2 C1 O1 118.2(6) . . ?
C6 C1 O1 118.8(5) . . ?
C1 C2 C3 116.2(6) . . ?
C1 C2 C7 122.4(6) . . ?
C3 C2 C7 121.2(6) . . ?
C2 C3 C4 123.8(6) . . ?
C2 C3 H3 118.1 . . ?
C4 C3 H3 118.1 . . ?
C5 C4 C3 117.3(6) . . ?
C5 C4 C11 121.1(6) . . ?
C3 C4 C11 121.5(6) . . ?
C4 C5 C6 121.0(6) . . ?
C4 C5 H5 119.5 . . ?
C6 C5 H5 119.5 . . ?
C5 C6 C1 118.8(6) . . ?
C5 C6 C15 118.8(6) . . ?
C1 C6 C15 122.1(6) . . ?
C9 C7 C8 111.4(5) . . ?
C9 C7 C10 107.5(6) . . ?
C8 C7 C10 107.4(5) . . ?
C9 C7 C2 108.4(5) . . ?
C8 C7 C2 110.4(5) . . ?
C10 C7 C2 111.7(5) . . ?
C7 C8 H8A 109.5 . . ?
C7 C8 H8B 109.5 . . ?
H8A C8 H8B 109.5 . . ?
C7 C8 H8C 109.5 . . ?
H8A C8 H8C 109.5 . . ?
H8B C8 H8C 109.5 . . ?
C7 C9 H9A 109.5 . . ?
C7 C9 H9B 109.5 . . ?
H9A C9 H9B 109.5 . . ?
C7 C9 H9C 109.5 . . ?
H9A C9 H9C 109.5 . . ?
H9B C9 H9C 109.5 . . ?
C7 C10 H10A 109.5 . . ?
C7 C10 H10B 109.5 . . ?
H10A C10 H10B 109.5 . . ?
C7 C10 H10C 109.5 . . ?
H10A C10 H10C 109.5 . . ?
H10B C10 H10C 109.5 . . ?
C12 C11 C13 111.1(17) . . ?
C12 C11 C4 113.4(13) . . ?
C14A C11 C4 110.0(9) . . ?
C13 C11 C4 109.8(16) . . ?
C14A C11 C13A 111.5(13) . . ?
C4 C11 C13A 109.3(13) . . ?
C14A C11 C12A 106.7(11) . . ?
C4 C11 C12A 111.8(9) . . ?
C13A C11 C12A 107.5(13) . . ?
C12 C11 C14 109.4(12) . . ?
C13 C11 C14 106.7(15) . . ?
C4 C11 C14 106.1(10) . . ?
C11 C12 H12A 109.5 . . ?
C11 C12 H12B 109.5 . . ?
H12A C12 H12B 109.5 . . ?
C11 C12 H12C 109.5 . . ?
H12A C12 H12C 109.5 . . ?
H12B C12 H12C 109.5 . . ?
C11 C13 H13A 109.5 . . ?
C11 C13 H13B 109.5 . . ?
H13A C13 H13B 109.5 . . ?
C11 C13 H13C 109.5 . . ?
H13A C13 H13C 109.5 . . ?
H13B C13 H13C 109.5 . . ?
C11 C14 H14A 109.5 . . ?
C11 C14 H14B 109.5 . . ?
H14A C14 H14B 109.5 . . ?
C11 C14 H14C 109.5 . . ?
H14A C14 H14C 109.5 . . ?
H14B C14 H14C 109.5 . . ?
C11 C12A H12D 109.5 . . ?
C11 C12A H12E 109.5 . . ?
H12D C12A H12E 109.5 . . ?
C11 C12A H12F 109.5 . . ?
H12D C12A H12F 109.5 . . ?
H12E C12A H12F 109.5 . . ?
C11 C13A H13D 109.5 . . ?
C11 C13A H13E 109.5 . . ?
H13D C13A H13E 109.5 . . ?
C11 C13A H13F 109.5 . . ?
H13D C13A H13F 109.5 . . ?
H13E C13A H13F 109.5 . . ?
C11 C14A H14D 109.5 . . ?
C11 C14A H14E 109.5 . . ?
H14D C14A H14E 109.5 . . ?
C11 C14A H14F 109.5 . . ?
H14D C14A H14F 109.5 . . ?
H14E C14A H14F 109.5 . . ?
N1 C15 C6 112.0(5) . . ?
N1 C15 H15A 109.2 . . ?
C6 C15 H15A 109.2 . . ?
N1 C15 H15B 109.2 . . ?
C6 C15 H15B 109.2 . . ?
H15A C15 H15B 107.9 . . ?
O1 C16 N1 112.3(5) . . ?
O1 C16 H16A 109.2 . . ?
N1 C16 H16A 109.2 . . ?
O1 C16 H16B 109.2 . . ?
N1 C16 H16B 109.2 . . ?
H16A C16 H16B 107.9 . . ?
N1 C17 H17A 109.5 . . ?
N1 C17 H17B 109.5 . . ?
H17A C17 H17B 109.5 . . ?
N1 C17 H17C 109.5 . . ?
H17A C17 H17C 109.5 . . ?
H17B C17 H17C 109.5 . . ?
C19 C18 C23 108.9(5) . . ?
C19 C18 N1 112.8(5) . . ?
C23 C18 N1 113.4(5) . . ?
C19 C18 H18 107.1 . . ?
C23 C18 H18 107.1 . . ?
N1 C18 H18 107.1 . . ?
C18 C19 C20 108.4(5) . . ?
C18 C19 H19A 110.0 . . ?
C20 C19 H19A 110.0 . . ?
C18 C19 H19B 110.0 . . ?
C20 C19 H19B 110.0 . . ?
H19A C19 H19B 108.4 . . ?
C19 C20 C21 112.4(6) . . ?
C19 C20 H20A 109.1 . . ?
C21 C20 H20A 109.1 . . ?
C19 C20 H20B 109.1 . . ?
C21 C20 H20B 109.1 . . ?
H20A C20 H20B 107.8 . . ?
C22 C21 C20 109.3(6) . . ?
C22 C21 H21A 109.8 . . ?
C20 C21 H21A 109.8 . . ?
C22 C21 H21B 109.8 . . ?
C20 C21 H21B 109.8 . . ?
H21A C21 H21B 108.3 . . ?
C21 C22 C23 112.3(5) . . ?
C21 C22 H22A 109.1 . . ?
C23 C22 H22A 109.1 . . ?
C21 C22 H22B 109.1 . . ?
C23 C22 H22B 109.1 . . ?
H22A C22 H22B 107.9 . . ?
C22 C23 C18 107.9(5) . . ?
C22 C23 H23A 110.1 . . ?
C18 C23 H23A 110.1 . . ?
C22 C23 H23B 110.1 . . ?
C18 C23 H23B 110.1 . . ?
H23A C23 H23B 108.4 . . ?
C25 C24 C29 119.9(7) . . ?
C25 C24 H24 120.0 . . ?
C29 C24 H24 120.0 . . ?
C26 C25 C24 119.8(7) . . ?
C26 C25 H25 120.1 . . ?
C24 C25 H25 120.1 . . ?
C25 C26 C27 119.8(7) . . ?
C25 C26 H26 120.1 . . ?
C27 C26 H26 120.1 . . ?
C28 C27 C26 120.3(7) . . ?
C28 C27 H27 119.8 . . ?
C26 C27 H27 119.8 . . ?
C29 C28 C27 120.4(7) . . ?
C29 C28 H28 119.8 . . ?
C27 C28 H28 119.8 . . ?
C28 C29 C24 119.8(7) . . ?
C28 C29 H29 120.1 . . ?
C24 C29 H29 120.1 . . ?
C17 N1 C15 108.0(5) . . ?
C17 N1 C16 108.5(5) . . ?
C15 N1 C16 108.7(5) . . ?
C17 N1 C18 110.5(5) . . ?
C15 N1 C18 113.7(5) . . ?
C16 N1 C18 107.4(4) . . ?
C16 O1 C1 113.8(5) . . ?
H1WA O1W H1WB 109.5 . . ?

loop_
_geom_bond_atom_site_label_1
_geom_bond_atom_site_label_2
_geom_bond_distance
_geom_bond_site_symmetry_2
_geom_bond_publ_flag
C1 C2 1.370(8) . ?
C1 C6 1.392(8) . ?
C1 O1 1.417(6) . ?
C2 C3 1.391(8) . ?
C2 C7 1.548(8) . ?
C3 C4 1.395(8) . ?
C3 H3 0.9500 . ?
C4 C5 1.383(8) . ?
C4 C11 1.538(8) . ?
C5 C6 1.389(8) . ?
C5 H5 0.9500 . ?
C6 C15 1.519(8) . ?
C7 C9 1.520(8) . ?
C7 C8 1.535(8) . ?
C7 C10 1.539(8) . ?
C8 H8A 0.9800 . ?
C8 H8B 0.9800 . ?
C8 H8C 0.9800 . ?
C9 H9A 0.9800 . ?
C9 H9B 0.9800 . ?
C9 H9C 0.9800 . ?
C10 H10A 0.9800 . ?
C10 H10B 0.9800 . ?
C10 H10C 0.9800 . ?
C11 C12 1.44(2) . ?
C11 C14A 1.46(2) . ?
C11 C13 1.52(3) . ?
C11 C13A 1.56(3) . ?
C11 C12A 1.59(2) . ?
C11 C14 1.65(3) . ?
C12 H12A 0.9800 . ?
C12 H12B 0.9800 . ?
C12 H12C 0.9800 . ?
C13 H13A 0.9800 . ?
C13 H13B 0.9800 . ?
C13 H13C 0.9800 . ?
C14 H14A 0.9800 . ?
C14 H14B 0.9800 . ?
C14 H14C 0.9800 . ?
C12A H12D 0.9800 . ?
C12A H12E 0.9800 . ?
C12A H12F 0.9800 . ?
C13A H13D 0.9800 . ?
C13A H13E 0.9800 . ?
C13A H13F 0.9800 . ?
C14A H14D 0.9800 . ?
C14A H14E 0.9800 . ?
C14A H14F 0.9800 . ?
C15 N1 1.503(7) . ?
C15 H15A 0.9900 . ?
C15 H15B 0.9900 . ?
C16 O1 1.390(6) . ?
C16 N1 1.512(7) . ?
C16 H16A 0.9900 . ?
C16 H16B 0.9900 . ?
C17 N1 1.494(7) . ?
C17 H17A 0.9800 . ?
C17 H17B 0.9800 . ?
C17 H17C 0.9800 . ?
C18 C19 1.523(8) . ?
C18 C23 1.531(8) . ?
C18 N1 1.551(7) . ?
C18 H18 1.0000 . ?
C19 C20 1.525(8) . ?
C19 H19A 0.9900 . ?
C19 H19B 0.9900 . ?
C20 C21 1.525(9) . ?
C20 H20A 0.9900 . ?
C20 H20B 0.9900 . ?
C21 C22 1.514(8) . ?
C21 H21A 0.9900 . ?
C21 H21B 0.9900 . ?
C22 C23 1.522(8) . ?
C22 H22A 0.9900 . ?
C22 H22B 0.9900 . ?
C23 H23A 0.9900 . ?
C23 H23B 0.9900 . ?
C24 C25 1.372(10) . ?
C24 C29 1.389(9) . ?
C24 H24 0.9500 . ?
C25 C26 1.369(10) . ?
C25 H25 0.9500 . ?
C26 C27 1.380(9) . ?
C26 H26 0.9500 . ?
C27 C28 1.364(9) . ?
C27 H27 0.9500 . ?
C28 C29 1.358(9) . ?
C28 H28 0.9500 . ?
C29 H29 0.9500 . ?
O1W H1WA 0.8698 . ?
O1W H1WB 0.8695 . ?
